data_7033079
loop_
_publ_author_name
'Ohno, Keiji'
'Nagasawa, Akira'
'Fujihara, Takashi'

_publ_section_title
;
 Dinuclear nickel(II) complexes with 2,5-diamino-1,4-benzoquinonediimine
 ligands as precatalysts for the polymerization of styrene: electronic and
 steric substituent effects.
;
_journal_issue 1
_journal_name_full 'Dalton transactions (Cambridge, England : 2003)'
_journal_page_first 368
_journal_page_last 376
_journal_paper_doi 10.1039/c4dt02858a
_journal_volume 44
_journal_year 2015
_chemical_formula_sum 'C46 H56 N4'
_chemical_formula_weight 664.95
_chemical_name_systematic
; 
 ? 
;
_space_group_IT_number 2
_symmetry_cell_setting triclinic
_symmetry_space_group_name_Hall '-P 1'
_symmetry_space_group_name_H-M 'P -1'
_atom_sites_solution_hydrogens geom
_atom_sites_solution_primary direct
_atom_sites_solution_secondary difmap
_audit_creation_method SHELXL-97
_cell_angle_alpha 83.630(2)
_cell_angle_beta 85.344(2)
_cell_angle_gamma 80.261(2)
_cell_formula_units_Z 1
_cell_length_a 8.4801(6)
_cell_length_b 10.2051(7)
_cell_length_c 11.4803(8)
_cell_measurement_reflns_used 2972
_cell_measurement_temperature 173(2)
_cell_measurement_theta_max 27.86
_cell_measurement_theta_min 2.44
_cell_volume 971.17(12)
_computing_cell_refinement 'Bruker SMART'
_computing_data_collection 'Bruker SMART'
_computing_data_reduction 'Bruker SAINT'
_computing_molecular_graphics 'Bruker SHELXTL'
_computing_publication_material 'Bruker SHELXTL'
_computing_structure_refinement 'SHELXL-97 (Sheldrick, 1997)'
_computing_structure_solution 'SHELXS-97 (Sheldrick, 1990)'
_diffrn_ambient_temperature 173(2)
_diffrn_detector_area_resol_mean 8.366
_diffrn_measured_fraction_theta_full 0.990
_diffrn_measured_fraction_theta_max 0.990
_diffrn_measurement_device_type 'CCD area detector'
_diffrn_measurement_method 'phi and omega scans'
_diffrn_radiation_monochromator graphite
_diffrn_radiation_source 'fine-focus sealed tube'
_diffrn_radiation_type MoK\a
_diffrn_radiation_wavelength 0.71073
_diffrn_reflns_av_R_equivalents 0.0147
_diffrn_reflns_av_unetI/netI 0.0286
_diffrn_reflns_limit_h_max 9
_diffrn_reflns_limit_h_min -11
_diffrn_reflns_limit_k_max 10
_diffrn_reflns_limit_k_min -13
_diffrn_reflns_limit_l_max 15
_diffrn_reflns_limit_l_min -14
_diffrn_reflns_number 7174
_diffrn_reflns_theta_full 27.91
_diffrn_reflns_theta_max 27.91
_diffrn_reflns_theta_min 1.79
_diffrn_standards_decay_% 2
_diffrn_standards_interval_time 120
_diffrn_standards_number 116
_exptl_absorpt_coefficient_mu 0.066
_exptl_absorpt_correction_T_max 0.9817
_exptl_absorpt_correction_T_min 0.9664
_exptl_absorpt_correction_type empirical
_exptl_absorpt_process_details '(SADABS; Sheldrick, 1996)'
_exptl_crystal_colour brown
_exptl_crystal_density_diffrn 1.137
_exptl_crystal_density_meas ?
_exptl_crystal_density_method 'not measured'
_exptl_crystal_description plate
_exptl_crystal_F_000 360
_exptl_crystal_size_max 0.52
_exptl_crystal_size_mid 0.48
_exptl_crystal_size_min 0.28
_refine_diff_density_max 0.571
_refine_diff_density_min -0.420
_refine_diff_density_rms 0.054
_refine_ls_extinction_method none
_refine_ls_goodness_of_fit_ref 1.051
_refine_ls_hydrogen_treatment mixed
_refine_ls_matrix_type full
_refine_ls_number_parameters 234
_refine_ls_number_reflns 4603
_refine_ls_number_restraints 0
_refine_ls_restrained_S_all 1.051
_refine_ls_R_factor_all 0.0757
_refine_ls_R_factor_gt 0.0655
_refine_ls_shift/su_max 0.001
_refine_ls_shift/su_mean 0.000
_refine_ls_structure_factor_coef Fsqd
_refine_ls_weighting_details 'calc w=1/[\s^2^(Fo^2^)+(0.1015P)^2^+0.4073P] where P=(Fo^2^+2Fc^2^)/3'
_refine_ls_weighting_scheme calc
_refine_ls_wR_factor_gt 0.1815
_refine_ls_wR_factor_ref 0.1922
_reflns_number_gt 3823
_reflns_number_total 4603
_reflns_threshold_expression >2sigma(I)
_cod_data_source_file c4dt02858a2.cif
_cod_data_source_block 2,6-Et2ApH2
_cod_depositor_comments
;
The following automatic conversions were performed:

'_symmetry_cell_setting' value 'Triclinic' changed to 'triclinic'
according to
/usr/data/users/saulius/crontab/automatic-downloads/rss-feeds/RSC/lib/dictionaries/cif_core.dic
dictionary named 'cif_core.dic' version 2.4.2 from 2011-04-26.

Automatic conversion script
Id: cif_fix_values 2827 2014-09-09 07:05:25Z andrius 

The following automatic conversions were performed:

'_exptl_crystal_density_meas' value 'not measured' was changed to '?'
- the value is perceived as not measured.

Automatic conversion script
Id: cif_fix_values 3008 2015-01-20 13:52:24Z robertas 

 Adding full bibliography for 7033073--7033079.cif.
;
_cod_original_sg_symbol_H-M P-1
_cod_database_code 7033079

loop_
_symmetry_equiv_pos_as_xyz
'x, y, z'
'-x, -y, -z'

loop_
_atom_site_label
_atom_site_type_symbol
_atom_site_fract_x
_atom_site_fract_y
_atom_site_fract_z
_atom_site_U_iso_or_equiv
_atom_site_adp_type
_atom_site_occupancy
_atom_site_symmetry_multiplicity
_atom_site_calc_flag
_atom_site_refinement_flags
C1 C 0.56226(17) 0.11846(15) -0.04306(13) 0.0262(3) Uani 1 1 d .
C2 C 0.49685(17) 0.09724(15) 0.08142(12) 0.0253(3) Uani 1 1 d .
C3 C 0.43742(18) -0.02529(15) 0.11900(13) 0.0271(3) Uani 1 1 d .
H3 H 0.3982 -0.0411 0.1964 0.033 Uiso 1 1 calc R
C4 C 0.67570(19) 0.28429(15) -0.18330(13) 0.0297(3) Uani 1 1 d .
C5 C 0.8293(2) 0.23367(17) -0.22689(15) 0.0345(4) Uani 1 1 d .
C6 C 0.8818(2) 0.2880(2) -0.33693(16) 0.0444(5) Uani 1 1 d .
H6 H 0.9833 0.2550 -0.3686 0.053 Uiso 1 1 calc R
C7 C 0.7868(3) 0.3894(2) -0.39957(16) 0.0473(5) Uani 1 1 d .
H7 H 0.8250 0.4250 -0.4724 0.057 Uiso 1 1 calc R
C8 C 0.6350(3) 0.4387(2) -0.35500(17) 0.0453(5) Uani 1 1 d .
H8 H 0.5715 0.5073 -0.3982 0.054 Uiso 1 1 calc R
C9 C 0.5758(2) 0.38675(18) -0.24593(16) 0.0379(4) Uani 1 1 d .
C10 C 0.9402(2) 0.1283(2) -0.15677(19) 0.0465(5) Uani 1 1 d .
H10A H 0.8773 0.0834 -0.0954 0.056 Uiso 1 1 calc R
H10B H 0.9927 0.0622 -0.2079 0.056 Uiso 1 1 calc R
C11 C 1.0645(5) 0.1839(4) -0.1024(4) 0.1188(17) Uani 1 1 d .
H11A H 1.1174 0.2389 -0.1610 0.178 Uiso 1 1 calc R
H11B H 1.1416 0.1120 -0.0699 0.178 Uiso 1 1 calc R
H11C H 1.0148 0.2366 -0.0411 0.178 Uiso 1 1 calc R
C12 C 0.4123(3) 0.4424(3) -0.1919(2) 0.0625(6) Uani 1 1 d .
H12A H 0.3700 0.3701 -0.1443 0.075 Uiso 1 1 calc R
H12B H 0.4266 0.5073 -0.1396 0.075 Uiso 1 1 calc R
C13 C 0.2911(4) 0.5068(3) -0.2747(3) 0.0888(10) Uani 1 1 d .
H13A H 0.3282 0.5820 -0.3196 0.133 Uiso 1 1 calc R
H13B H 0.1921 0.5365 -0.2316 0.133 Uiso 1 1 calc R
H13C H 0.2743 0.4437 -0.3268 0.133 Uiso 1 1 calc R
C14 C 0.44023(18) 0.19177(15) 0.26276(13) 0.0269(3) Uani 1 1 d .
C15 C 0.5510(2) 0.15878(16) 0.34996(14) 0.0306(3) Uani 1 1 d .
C16 C 0.4960(2) 0.17213(18) 0.46639(15) 0.0377(4) Uani 1 1 d .
H16 H 0.5680 0.1515 0.5252 0.045 Uiso 1 1 calc R
C17 C 0.3366(2) 0.21542(19) 0.49554(15) 0.0410(4) Uani 1 1 d .
H17 H 0.3017 0.2244 0.5736 0.049 Uiso 1 1 calc R
C18 C 0.2282(2) 0.24551(18) 0.40931(16) 0.0383(4) Uani 1 1 d .
H18 H 0.1205 0.2738 0.4302 0.046 Uiso 1 1 calc R
C19 C 0.27712(19) 0.23423(16) 0.29140(14) 0.0305(3) Uani 1 1 d .
C20 C 0.7241(2) 0.1091(2) 0.31334(17) 0.0410(4) Uani 1 1 d .
H20A H 0.7585 0.1713 0.2501 0.049 Uiso 1 1 calc R
H20B H 0.7297 0.0239 0.2820 0.049 Uiso 1 1 calc R
C21 C 0.8417(2) 0.0914(2) 0.40835(19) 0.0497(5) Uani 1 1 d .
H21A H 0.8388 0.1752 0.4399 0.075 Uiso 1 1 calc R
H21B H 0.9478 0.0616 0.3756 0.075 Uiso 1 1 calc R
H21C H 0.8131 0.0263 0.4698 0.075 Uiso 1 1 calc R
C22 C 0.1586(2) 0.27175(19) 0.19751(16) 0.0375(4) Uani 1 1 d .
H22A H 0.0514 0.2693 0.2332 0.045 Uiso 1 1 calc R
H22B H 0.1801 0.2059 0.1410 0.045 Uiso 1 1 calc R
C23 C 0.1648(3) 0.4094(2) 0.13332(18) 0.0479(5) Uani 1 1 d .
H23A H 0.1341 0.4759 0.1874 0.072 Uiso 1 1 calc R
H23B H 0.0924 0.4254 0.0713 0.072 Uiso 1 1 calc R
H23C H 0.2719 0.4139 0.1007 0.072 Uiso 1 1 calc R
H1 H 0.598(3) 0.286(2) -0.012(2) 0.045(6) Uiso 1 1 d .
N1 N 0.62004(18) 0.23474(14) -0.06907(12) 0.0325(3) Uani 1 1 d .
N2 N 0.49918(15) 0.19469(13) 0.14345(11) 0.0275(3) Uani 1 1 d .

loop_
_atom_site_aniso_label
_atom_site_aniso_U_11
_atom_site_aniso_U_22
_atom_site_aniso_U_33
_atom_site_aniso_U_23
_atom_site_aniso_U_13
_atom_site_aniso_U_12
C1 0.0255(7) 0.0270(7) 0.0246(7) -0.0004(5) 0.0015(5) -0.0027(5)
C2 0.0234(7) 0.0276(7) 0.0235(7) -0.0022(5) 0.0003(5) -0.0012(5)
C3 0.0301(7) 0.0293(7) 0.0209(7) -0.0020(5) 0.0026(5) -0.0042(6)
C4 0.0367(8) 0.0274(7) 0.0260(7) -0.0035(6) 0.0031(6) -0.0102(6)
C5 0.0383(9) 0.0334(8) 0.0317(8) -0.0060(6) 0.0040(7) -0.0064(7)
C6 0.0458(10) 0.0502(11) 0.0358(9) -0.0084(8) 0.0142(8) -0.0095(8)
C7 0.0666(13) 0.0522(11) 0.0244(8) 0.0006(8) 0.0081(8) -0.0211(10)
C8 0.0552(11) 0.0438(10) 0.0359(9) 0.0075(8) -0.0089(8) -0.0096(8)
C9 0.0368(9) 0.0382(9) 0.0379(9) 0.0005(7) -0.0010(7) -0.0071(7)
C10 0.0405(10) 0.0437(10) 0.0507(11) -0.0005(9) 0.0024(8) 0.0016(8)
C11 0.156(4) 0.075(2) 0.138(3) 0.017(2) -0.109(3) -0.023(2)
C12 0.0436(12) 0.0724(16) 0.0634(14) 0.0044(12) 0.0045(10) 0.0027(11)
C13 0.0591(16) 0.079(2) 0.121(3) 0.0043(18) -0.0150(17) 0.0033(14)
C14 0.0321(8) 0.0254(7) 0.0242(7) -0.0039(5) 0.0012(6) -0.0075(6)
C15 0.0351(8) 0.0281(8) 0.0289(8) -0.0037(6) -0.0025(6) -0.0054(6)
C16 0.0510(10) 0.0372(9) 0.0261(8) -0.0022(6) -0.0064(7) -0.0093(7)
C17 0.0552(11) 0.0438(10) 0.0248(8) -0.0058(7) 0.0085(7) -0.0140(8)
C18 0.0371(9) 0.0416(9) 0.0361(9) -0.0087(7) 0.0112(7) -0.0096(7)
C19 0.0312(8) 0.0308(8) 0.0301(8) -0.0046(6) 0.0015(6) -0.0071(6)
C20 0.0351(9) 0.0461(10) 0.0413(10) -0.0091(8) -0.0070(7) -0.0001(7)
C21 0.0430(10) 0.0531(12) 0.0547(12) -0.0040(9) -0.0166(9) -0.0071(9)
C22 0.0290(8) 0.0444(10) 0.0401(9) -0.0098(7) -0.0027(7) -0.0046(7)
C23 0.0485(11) 0.0481(11) 0.0456(11) -0.0011(9) -0.0129(9) -0.0014(8)
N1 0.0448(8) 0.0282(7) 0.0253(6) -0.0053(5) 0.0067(6) -0.0104(6)
N2 0.0279(6) 0.0297(7) 0.0245(6) -0.0037(5) 0.0016(5) -0.0046(5)

loop_
_atom_type_symbol
_atom_type_description
_atom_type_scat_dispersion_real
_atom_type_scat_dispersion_imag
_atom_type_scat_source
C C 0.0033 0.0016 'International Tables Vol C Tables 4.2.6.8 and 6.1.1.4'
H H 0.0000 0.0000 'International Tables Vol C Tables 4.2.6.8 and 6.1.1.4'
N N 0.0061 0.0033 'International Tables Vol C Tables 4.2.6.8 and 6.1.1.4'

loop_
_geom_angle_atom_site_label_1
_geom_angle_atom_site_label_2
_geom_angle_atom_site_label_3
_geom_angle
_geom_angle_site_symmetry_1
_geom_angle_site_symmetry_3
N1 C1 C3 125.31(14) . 2_655
N1 C1 C2 113.85(13) . .
C3 C1 C2 120.83(13) 2_655 .
N2 C2 C3 127.02(13) . .
N2 C2 C1 114.76(13) . .
C3 C2 C1 118.22(13) . .
C1 C3 C2 120.93(13) 2_655 .
C1 C3 H3 119.5 2_655 .
C2 C3 H3 119.5 . .
C5 C4 C9 122.18(15) . .
C5 C4 N1 119.24(15) . .
C9 C4 N1 118.52(14) . .
C4 C5 C6 117.63(16) . .
C4 C5 C10 122.19(15) . .
C6 C5 C10 120.12(16) . .
C7 C6 C5 121.33(17) . .
C7 C6 H6 119.3 . .
C5 C6 H6 119.3 . .
C6 C7 C8 120.33(17) . .
C6 C7 H7 119.8 . .
C8 C7 H7 119.8 . .
C7 C8 C9 120.69(18) . .
C7 C8 H8 119.7 . .
C9 C8 H8 119.7 . .
C8 C9 C4 117.83(16) . .
C8 C9 C12 122.12(18) . .
C4 C9 C12 119.97(17) . .
C11 C10 C5 113.0(2) . .
C11 C10 H10A 109.0 . .
C5 C10 H10A 109.0 . .
C11 C10 H10B 109.0 . .
C5 C10 H10B 109.0 . .
H10A C10 H10B 107.8 . .
C10 C11 H11A 109.5 . .
C10 C11 H11B 109.5 . .
H11A C11 H11B 109.5 . .
C10 C11 H11C 109.5 . .
H11A C11 H11C 109.5 . .
H11B C11 H11C 109.5 . .
C13 C12 C9 116.4(2) . .
C13 C12 H12A 108.2 . .
C9 C12 H12A 108.2 . .
C13 C12 H12B 108.2 . .
C9 C12 H12B 108.2 . .
H12A C12 H12B 107.3 . .
C12 C13 H13A 109.5 . .
C12 C13 H13B 109.5 . .
H13A C13 H13B 109.5 . .
C12 C13 H13C 109.5 . .
H13A C13 H13C 109.5 . .
H13B C13 H13C 109.5 . .
C19 C14 C15 121.25(14) . .
C19 C14 N2 120.10(14) . .
C15 C14 N2 118.33(13) . .
C16 C15 C14 118.44(15) . .
C16 C15 C20 123.07(15) . .
C14 C15 C20 118.49(14) . .
C17 C16 C15 120.89(16) . .
C17 C16 H16 119.6 . .
C15 C16 H16 119.6 . .
C16 C17 C18 120.19(15) . .
C16 C17 H17 119.9 . .
C18 C17 H17 119.9 . .
C17 C18 C19 121.19(16) . .
C17 C18 H18 119.4 . .
C19 C18 H18 119.4 . .
C18 C19 C14 118.02(15) . .
C18 C19 C22 120.75(15) . .
C14 C19 C22 121.20(14) . .
C15 C20 C21 116.19(16) . .
C15 C20 H20A 108.2 . .
C21 C20 H20A 108.2 . .
C15 C20 H20B 108.2 . .
C21 C20 H20B 108.2 . .
H20A C20 H20B 107.4 . .
C20 C21 H21A 109.5 . .
C20 C21 H21B 109.5 . .
H21A C21 H21B 109.5 . .
C20 C21 H21C 109.5 . .
H21A C21 H21C 109.5 . .
H21B C21 H21C 109.5 . .
C19 C22 C23 113.15(15) . .
C19 C22 H22A 108.9 . .
C23 C22 H22A 108.9 . .
C19 C22 H22B 108.9 . .
C23 C22 H22B 108.9 . .
H22A C22 H22B 107.8 . .
C22 C23 H23A 109.5 . .
C22 C23 H23B 109.5 . .
H23A C23 H23B 109.5 . .
C22 C23 H23C 109.5 . .
H23A C23 H23C 109.5 . .
H23B C23 H23C 109.5 . .
C1 N1 C4 125.00(13) . .
C1 N1 H1 111.8(15) . .
C4 N1 H1 121.7(15) . .
C2 N2 C14 122.17(13) . .

loop_
_geom_bond_atom_site_label_1
_geom_bond_atom_site_label_2
_geom_bond_distance
_geom_bond_site_symmetry_2
C1 N1 1.353(2) .
C1 C3 1.359(2) 2_655
C1 C2 1.497(2) .
C2 N2 1.289(2) .
C2 C3 1.436(2) .
C3 C1 1.359(2) 2_655
C3 H3 0.9300 .
C4 C5 1.392(2) .
C4 C9 1.400(2) .
C4 N1 1.425(2) .
C5 C6 1.392(2) .
C5 C10 1.509(3) .
C6 C7 1.372(3) .
C6 H6 0.9300 .
C7 C8 1.380(3) .
C7 H7 0.9300 .
C8 C9 1.394(3) .
C8 H8 0.9300 .
C9 C12 1.517(3) .
C10 C11 1.486(4) .
C10 H10A 0.9700 .
C10 H10B 0.9700 .
C11 H11A 0.9600 .
C11 H11B 0.9600 .
C11 H11C 0.9600 .
C12 C13 1.478(4) .
C12 H12A 0.9700 .
C12 H12B 0.9700 .
C13 H13A 0.9600 .
C13 H13B 0.9600 .
C13 H13C 0.9600 .
C14 C19 1.401(2) .
C14 C15 1.403(2) .
C14 N2 1.4184(19) .
C15 C16 1.393(2) .
C15 C20 1.511(2) .
C16 C17 1.376(3) .
C16 H16 0.9300 .
C17 C18 1.380(3) .
C17 H17 0.9300 .
C18 C19 1.395(2) .
C18 H18 0.9300 .
C19 C22 1.507(2) .
C20 C21 1.513(3) .
C20 H20A 0.9700 .
C20 H20B 0.9700 .
C21 H21A 0.9600 .
C21 H21B 0.9600 .
C21 H21C 0.9600 .
C22 C23 1.519(3) .
C22 H22A 0.9700 .
C22 H22B 0.9700 .
C23 H23A 0.9600 .
C23 H23B 0.9600 .
C23 H23C 0.9600 .
N1 H1 0.87(2) .

loop_
_geom_hbond_atom_site_label_D
_geom_hbond_atom_site_label_H
_geom_hbond_atom_site_label_A
_geom_hbond_distance_DH
_geom_hbond_distance_HA
_geom_hbond_distance_DA
_geom_hbond_angle_DHA
N1 H1 N2 0.87(2) 2.10(2) 2.5854(19) 114.5(18)

loop_
_geom_torsion_atom_site_label_1
_geom_torsion_atom_site_label_2
_geom_torsion_atom_site_label_3
_geom_torsion_atom_site_label_4
_geom_torsion
_geom_torsion_site_symmetry_1
_geom_torsion_site_symmetry_4
N1 C1 C2 N2 2.74(19) . .
C3 C1 C2 N2 -178.07(14) 2_655 .
N1 C1 C2 C3 -177.98(13) . .
C3 C1 C2 C3 1.2(2) 2_655 .
N2 C2 C3 C1 177.97(15) . 2_655
C1 C2 C3 C1 -1.2(2) . 2_655
C9 C4 C5 C6 -0.4(3) . .
N1 C4 C5 C6 -177.63(15) . .
C9 C4 C5 C10 176.75(17) . .
N1 C4 C5 C10 -0.5(2) . .
C4 C5 C6 C7 1.0(3) . .
C10 C5 C6 C7 -176.17(18) . .
C5 C6 C7 C8 -0.9(3) . .
C6 C7 C8 C9 0.1(3) . .
C7 C8 C9 C4 0.5(3) . .
C7 C8 C9 C12 177.4(2) . .
C5 C4 C9 C8 -0.4(3) . .
N1 C4 C9 C8 176.87(16) . .
C5 C4 C9 C12 -177.25(19) . .
N1 C4 C9 C12 0.0(3) . .
C4 C5 C10 C11 -101.7(3) . .
C6 C5 C10 C11 75.4(3) . .
C8 C9 C12 C13 27.1(3) . .
C4 C9 C12 C13 -156.2(2) . .
C19 C14 C15 C16 -1.5(2) . .
N2 C14 C15 C16 172.02(14) . .
C19 C14 C15 C20 177.88(15) . .
N2 C14 C15 C20 -8.6(2) . .
C14 C15 C16 C17 0.6(3) . .
C20 C15 C16 C17 -178.74(17) . .
C15 C16 C17 C18 0.4(3) . .
C16 C17 C18 C19 -0.6(3) . .
C17 C18 C19 C14 -0.2(3) . .
C17 C18 C19 C22 -177.94(16) . .
C15 C14 C19 C18 1.3(2) . .
N2 C14 C19 C18 -172.10(14) . .
C15 C14 C19 C22 179.01(15) . .
N2 C14 C19 C22 5.6(2) . .
C16 C15 C20 C21 -8.0(3) . .
C14 C15 C20 C21 172.66(16) . .
C18 C19 C22 C23 100.2(2) . .
C14 C19 C22 C23 -77.4(2) . .
C3 C1 N1 C4 6.7(3) 2_655 .
C2 C1 N1 C4 -174.18(14) . .
C5 C4 N1 C1 -80.0(2) . .
C9 C4 N1 C1 102.72(19) . .
C3 C2 N2 C14 0.1(2) . .
C1 C2 N2 C14 179.33(13) . .
C19 C14 N2 C2 -86.32(19) . .
C15 C14 N2 C2 100.09(17) . .
